data_7715485
loop_
_publ_author_name
'Pearce, Kyle G.'
'Morris, Louis J.'
'Robinson, Thomas P.'
'Johnson, Andrew L.'
'Mahon, Mary F.'
'Hill, Michael S.'

_publ_section_title
;
 From alkaline earth to coinage metal carboranyls.
;
_journal_issue 15
_journal_name_full 'Dalton transactions (Cambridge, England : 2003)'
_journal_page_first 6653
_journal_page_last 6659
_journal_paper_doi 10.1039/d4dt00478g
_journal_volume 53
_journal_year 2024
_chemical_formula_moiety 'C13 H31 Au B10 N2'
_chemical_formula_sum 'C13 H31 Au B10 N2'
_chemical_formula_weight 520.7
_space_group_crystal_system orthorhombic
_space_group_IT_number 61
_space_group_name_Hall '-P 2ac 2ab'
_space_group_name_H-M_alt 'P b c a'
_atom_sites_solution_hydrogens geom
_atom_sites_solution_primary dual
_audit_creation_date 2024-02-13
_audit_creation_method
;
Olex2 1.5
(compiled 2023.08.24 svn.re1ec1418 for OlexSys, GUI svn.r6817)
;
_audit_update_record
;
2024-02-14 deposited with the CCDC.	2024-03-20 downloaded from the CCDC.
;
_cell_angle_alpha 90
_cell_angle_beta 90
_cell_angle_gamma 90
_cell_formula_units_Z 8
_cell_length_a 13.33820(10)
_cell_length_b 17.80160(10)
_cell_length_c 17.84890(10)
_cell_measurement_reflns_used 38926
_cell_measurement_temperature 150.3(5)
_cell_measurement_theta_max 73.1430
_cell_measurement_theta_min 4.1160
_cell_volume 4238.07(5)
_computing_cell_refinement 'CrysAlisPro 1.171.39.46 (Rigaku OD, 2018)'
_computing_data_collection 'CrysAlisPro 1.171.39.46 (Rigaku OD, 2018)'
_computing_data_reduction 'CrysAlisPro 1.171.39.46 (Rigaku OD, 2018)'
_computing_molecular_graphics 'Olex2 1.5 (Dolomanov et al., 2009)'
_computing_publication_material 'Olex2 1.5 (Dolomanov et al., 2009)'
_computing_structure_refinement 'SHELXL 2019/3 (Sheldrick, 2015)'
_computing_structure_solution 'SHELXT 2018/2 (Sheldrick, 2018)'
_diffrn_ambient_temperature 150.15
_diffrn_detector_area_resol_mean 8.1150
_diffrn_detector_type EosS2
_diffrn_measured_fraction_theta_full 1.000
_diffrn_measured_fraction_theta_max 0.997
_diffrn_measurement_device 'four-circle diffractometer'
_diffrn_measurement_device_type 'SuperNova, Dual, Cu at home/near, EosS2'
_diffrn_measurement_method '\w scans'
_diffrn_radiation_type CuK\a
_diffrn_radiation_wavelength 1.54184
_diffrn_reflns_av_R_equivalents 0.0459
_diffrn_reflns_av_unetI/netI 0.0164
_diffrn_reflns_Laue_measured_fraction_full 1.000
_diffrn_reflns_Laue_measured_fraction_max 0.997
_diffrn_reflns_limit_h_max 16
_diffrn_reflns_limit_h_min -16
_diffrn_reflns_limit_k_max 21
_diffrn_reflns_limit_k_min -22
_diffrn_reflns_limit_l_max 14
_diffrn_reflns_limit_l_min -22
_diffrn_reflns_number 54313
_diffrn_reflns_point_group_measured_fraction_full 1.000
_diffrn_reflns_point_group_measured_fraction_max 0.997
_diffrn_reflns_theta_full 67.684
_diffrn_reflns_theta_max 73.282
_diffrn_reflns_theta_min 4.827
_exptl_absorpt_coefficient_mu 12.996
_exptl_absorpt_correction_T_max 1.00000
_exptl_absorpt_correction_T_min 0.54082
_exptl_absorpt_correction_type multi-scan
_exptl_absorpt_process_details
;
CrysAlisPro 1.171.39.46 (Rigaku Oxford Diffraction, 2018)
Empirical absorption correction using spherical harmonics,
 implemented in SCALE3 ABSPACK scaling algorithm.
;
_exptl_crystal_colour colourless
_exptl_crystal_colour_primary colourless
_exptl_crystal_density_diffrn 1.631
_exptl_crystal_description block
_exptl_crystal_F_000 2016
_exptl_crystal_size_max 0.34
_exptl_crystal_size_mid 0.194
_exptl_crystal_size_min 0.134
_refine_diff_density_max 0.907
_refine_diff_density_min -0.505
_refine_diff_density_rms 0.090
_refine_ls_extinction_coef 0.000107(8)
_refine_ls_extinction_expression Fc^*^=kFc[1+0.001xFc^2^\l^3^/sin(2\q)]^-1/4^
_refine_ls_extinction_method 'SHELXL-2019/2 (Sheldrick 2019)'
_refine_ls_goodness_of_fit_ref 1.296
_refine_ls_hydrogen_treatment constr
_refine_ls_matrix_type full
_refine_ls_number_parameters 242
_refine_ls_number_reflns 4248
_refine_ls_number_restraints 0
_refine_ls_restrained_S_all 1.296
_refine_ls_R_factor_all 0.0208
_refine_ls_R_factor_gt 0.0208
_refine_ls_shift/su_max 0.002
_refine_ls_shift/su_mean 0.000
_refine_ls_structure_factor_coef Fsqd
_refine_ls_weighting_details 'w=1/[\s^2^(Fo^2^)+(0.0189P)^2^+6.5090P] where P=(Fo^2^+2Fc^2^)/3'
_refine_ls_weighting_scheme calc
_refine_ls_wR_factor_gt 0.0541
_refine_ls_wR_factor_ref 0.0541
_reflns_Friedel_coverage 0.000
_reflns_number_gt 4241
_reflns_number_total 4248
_reflns_threshold_expression 'I > 2\s(I)'
_cod_data_source_file d4dt00478g2.cif
_cod_data_source_block s23msh72-cpd-6
_cod_depositor_comments 'Adding full bibliography for 7715481--7715486.cif.'
_cod_database_code 7715485
_shelx_shelxl_version_number 2019/3
_shelx_space_group_comment
;
The symmetry employed for this shelxl refinement is uniquely defined
by the following loop, which should always be used as a source of
symmetry information in preference to the above space-group names.
They are only intended as comments.
;
_shelx_estimated_absorpt_t_max 0.275
_shelx_estimated_absorpt_t_min 0.096
_olex2_refinement_description
;
1. Fixed Uiso
 At 1.2 times of:
  All B(H) groups, All C(H) groups
 At 1.5 times of:
  All C(H,H,H) groups
2.a Ternary CH refined with riding coordinates:
 C4(H4), C9(H9)
2.b Idealised Me refined as rotating group:
 C5(H5A,H5B,H5C), C6(H6A,H6B,H6C), C7(H7A,H7B,H7C), C8(H8A,H8B,H8C), C10(H10A,
 H10B,H10C), C11(H11A,H11B,H11C)
2.c Boron cage BH refined with riding coordinates:
 C13(H13), B1(H1), B2(H2), B3(H3), B4(H4A), B5(H5), B6(H6), B7(H7), B8(H8),
 B9(H9A), B10(H10)
;

loop_
_space_group_symop_operation_xyz
'x, y, z'
'-x+1/2, -y, z+1/2'
'-x, y+1/2, -z+1/2'
'x+1/2, -y+1/2, -z'
'-x, -y, -z'
'x-1/2, y, -z-1/2'
'x, -y-1/2, z-1/2'
'-x-1/2, y-1/2, z'

loop_
_atom_site_label
_atom_site_type_symbol
_atom_site_fract_x
_atom_site_fract_y
_atom_site_fract_z
_atom_site_U_iso_or_equiv
_atom_site_adp_type
_atom_site_occupancy
_atom_site_site_symmetry_order
_atom_site_calc_flag
_atom_site_refinement_flags_posn
_atom_site_refinement_flags_adp
_atom_site_refinement_flags_occupancy
_atom_site_disorder_assembly
_atom_site_disorder_group
Au1 Au 0.38377(2) 0.43337(2) 0.39994(2) 0.01596(6) Uani 1 1 d . . . . .
N1 N 0.23078(17) 0.54878(12) 0.45562(12) 0.0153(4) Uani 1 1 d . . . . .
N2 N 0.22373(17) 0.44616(12) 0.51867(13) 0.0154(4) Uani 1 1 d . . . . .
C1 C 0.2731(2) 0.48030(15) 0.46172(15) 0.0161(5) Uani 1 1 d . . . . .
C2 C 0.1540(2) 0.55756(15) 0.50770(16) 0.0184(5) Uani 1 1 d . . . . .
C3 C 0.1503(2) 0.49307(15) 0.54778(15) 0.0171(5) Uani 1 1 d . . . . .
C4 C 0.2609(2) 0.60791(15) 0.40125(15) 0.0190(6) Uani 1 1 d . . . . .
H4 H 0.224953 0.654944 0.415972 0.023 Uiso 1 1 calc R U . . .
C5 C 0.2265(3) 0.58817(19) 0.32318(18) 0.0343(8) Uani 1 1 d . . . . .
H5A H 0.260776 0.542498 0.306392 0.051 Uiso 1 1 calc R U . . .
H5B H 0.242336 0.629605 0.289028 0.051 Uiso 1 1 calc R U . . .
H5C H 0.153883 0.579593 0.323405 0.051 Uiso 1 1 calc R U . . .
C6 C 0.3726(2) 0.62451(19) 0.40624(19) 0.0280(7) Uani 1 1 d . . . . .
H6A H 0.390827 0.634164 0.458546 0.042 Uiso 1 1 calc R U . . .
H6B H 0.388274 0.668811 0.375835 0.042 Uiso 1 1 calc R U . . .
H6C H 0.410520 0.581258 0.387566 0.042 Uiso 1 1 calc R U . . .
C7 C 0.0938(2) 0.62774(17) 0.51652(19) 0.0258(6) Uani 1 1 d . . . . .
H7A H 0.134488 0.666130 0.541477 0.039 Uiso 1 1 calc R U . . .
H7B H 0.034139 0.617142 0.546808 0.039 Uiso 1 1 calc R U . . .
H7C H 0.073177 0.646010 0.467066 0.039 Uiso 1 1 calc R U . . .
C8 C 0.0859(2) 0.47205(18) 0.61308(17) 0.0254(6) Uani 1 1 d . . . . .
H8A H 0.055005 0.422956 0.603846 0.038 Uiso 1 1 calc R U . . .
H8B H 0.033281 0.509923 0.619725 0.038 Uiso 1 1 calc R U . . .
H8C H 0.127076 0.469501 0.658466 0.038 Uiso 1 1 calc R U . . .
C9 C 0.2452(2) 0.36985(14) 0.54809(14) 0.0172(5) Uani 1 1 d . . . . .
H9 H 0.197188 0.360432 0.590068 0.021 Uiso 1 1 calc R U . . .
C10 C 0.3503(3) 0.36607(19) 0.5809(2) 0.0311(7) Uani 1 1 d . . . . .
H10A H 0.399746 0.372121 0.540698 0.047 Uiso 1 1 calc R U . . .
H10B H 0.360134 0.317316 0.605312 0.047 Uiso 1 1 calc R U . . .
H10C H 0.358875 0.406336 0.617780 0.047 Uiso 1 1 calc R U . . .
C11 C 0.2256(2) 0.31035(15) 0.48871(17) 0.0246(6) Uani 1 1 d . . . . .
H11A H 0.158745 0.317958 0.467209 0.037 Uiso 1 1 calc R U . . .
H11B H 0.229189 0.260379 0.511593 0.037 Uiso 1 1 calc R U . . .
H11C H 0.276153 0.314377 0.449089 0.037 Uiso 1 1 calc R U . . .
C12 C 0.4964(2) 0.38299(15) 0.34063(15) 0.0164(5) Uani 1 1 d . . . . .
C13 C 0.4852(2) 0.37473(15) 0.24792(15) 0.0178(5) Uani 1 1 d . . . . .
H13 H 0.416434 0.396667 0.219382 0.021 Uiso 1 1 calc R U . . .
B1 B 0.4722(2) 0.29612(18) 0.30062(19) 0.0213(6) Uani 1 1 d . . . . .
H1 H 0.400225 0.264917 0.309286 0.026 Uiso 1 1 calc R U . . .
B2 B 0.5617(2) 0.30651(18) 0.37233(18) 0.0206(6) Uani 1 1 d . . . . .
H2 H 0.550064 0.281214 0.429116 0.025 Uiso 1 1 calc R U . . .
B3 B 0.6204(2) 0.39441(19) 0.36120(18) 0.0179(6) Uani 1 1 d . . . . .
H3 H 0.647747 0.427385 0.410589 0.022 Uiso 1 1 calc R U . . .
B4 B 0.5672(2) 0.43938(17) 0.28206(17) 0.0165(6) Uani 1 1 d . . . . .
H4A H 0.557520 0.501773 0.278438 0.020 Uiso 1 1 calc R U . . .
B5 B 0.5963(2) 0.38346(19) 0.20163(18) 0.0194(6) Uani 1 1 d . . . . .
H5 H 0.606654 0.409412 0.144999 0.023 Uiso 1 1 calc R U . . .
B6 B 0.5362(2) 0.29494(19) 0.21329(19) 0.0219(6) Uani 1 1 d . . . . .
H6 H 0.506640 0.262647 0.164187 0.026 Uiso 1 1 calc R U . . .
B7 B 0.5892(2) 0.25007(18) 0.29246(19) 0.0211(6) Uani 1 1 d . . . . .
H7 H 0.595988 0.187474 0.296150 0.025 Uiso 1 1 calc R U . . .
B8 B 0.6825(2) 0.31146(18) 0.32991(18) 0.0196(6) Uani 1 1 d . . . . .
H8 H 0.751411 0.289443 0.358247 0.024 Uiso 1 1 calc R U . . .
B9 B 0.6858(2) 0.39399(18) 0.27384(18) 0.0187(6) Uani 1 1 d . . . . .
H9A H 0.756617 0.426667 0.265241 0.022 Uiso 1 1 calc R U . . .
B10 B 0.6664(2) 0.30423(18) 0.23096(17) 0.0194(6) Uani 1 1 d . . . . .
H10 H 0.724155 0.277421 0.194041 0.023 Uiso 1 1 calc R U . . .

loop_
_atom_site_aniso_label
_atom_site_aniso_U_11
_atom_site_aniso_U_22
_atom_site_aniso_U_33
_atom_site_aniso_U_23
_atom_site_aniso_U_13
_atom_site_aniso_U_12
Au1 0.01592(8) 0.01368(8) 0.01829(8) 0.00006(4) 0.00668(4) 0.00205(4)
N1 0.0153(11) 0.0113(10) 0.0191(11) -0.0019(8) 0.0041(9) 0.0001(8)
N2 0.0168(11) 0.0122(10) 0.0171(11) -0.0010(8) 0.0038(8) 0.0012(8)
C1 0.0168(12) 0.0123(12) 0.0193(12) -0.0028(10) 0.0032(10) 0.0000(10)
C2 0.0173(13) 0.0170(12) 0.0210(13) -0.0070(10) 0.0031(11) -0.0001(10)
C3 0.0149(12) 0.0179(13) 0.0184(12) -0.0053(10) 0.0032(10) 0.0007(10)
C4 0.0244(15) 0.0112(12) 0.0215(13) 0.0000(10) 0.0018(10) -0.0017(11)
C5 0.053(2) 0.0267(16) 0.0236(15) 0.0041(13) -0.0079(14) -0.0114(15)
C6 0.0262(16) 0.0208(16) 0.0369(18) 0.0070(12) 0.0018(12) -0.0071(12)
C7 0.0223(14) 0.0188(14) 0.0363(17) -0.0049(12) 0.0045(12) 0.0041(11)
C8 0.0239(15) 0.0271(15) 0.0253(14) -0.0036(12) 0.0117(12) 0.0042(13)
C9 0.0208(13) 0.0139(12) 0.0168(12) 0.0022(10) 0.0039(10) 0.0020(10)
C10 0.0304(17) 0.0273(16) 0.0355(17) 0.0112(13) -0.0100(14) -0.0027(13)
C11 0.0359(16) 0.0138(13) 0.0240(14) 0.0028(11) 0.0001(12) -0.0021(11)
C12 0.0150(12) 0.0166(12) 0.0178(12) -0.0010(10) 0.0047(10) 0.0018(10)
C13 0.0134(12) 0.0212(13) 0.0188(12) -0.0040(11) -0.0001(10) 0.0048(10)
B1 0.0157(14) 0.0176(14) 0.0307(16) -0.0024(13) 0.0012(12) 0.0005(12)
B2 0.0198(15) 0.0185(14) 0.0235(15) 0.0058(12) 0.0040(12) 0.0009(12)
B3 0.0172(14) 0.0192(15) 0.0175(14) 0.0016(12) -0.0004(11) -0.0003(11)
B4 0.0141(14) 0.0192(14) 0.0161(14) 0.0030(11) 0.0045(11) 0.0030(11)
B5 0.0142(13) 0.0263(16) 0.0177(14) 0.0026(12) 0.0014(11) 0.0074(12)
B6 0.0173(14) 0.0243(16) 0.0241(15) -0.0084(13) -0.0008(12) 0.0065(12)
B7 0.0171(14) 0.0167(14) 0.0296(17) 0.0004(12) 0.0029(13) 0.0042(12)
B8 0.0160(14) 0.0214(15) 0.0215(14) 0.0061(12) -0.0019(11) 0.0061(12)
B9 0.0122(13) 0.0220(15) 0.0219(14) 0.0032(12) 0.0014(11) 0.0014(11)
B10 0.0128(13) 0.0233(15) 0.0220(15) 0.0009(12) 0.0009(11) 0.0077(12)

loop_
_atom_type_symbol
_atom_type_description
_atom_type_scat_dispersion_real
_atom_type_scat_dispersion_imag
_atom_type_scat_source
C C 0.0181 0.0091 'International Tables Vol C Tables 4.2.6.8 and 6.1.1.4'
H H 0.0000 0.0000 'International Tables Vol C Tables 4.2.6.8 and 6.1.1.4'
Au Au -4.4197 7.2980 'International Tables Vol C Tables 4.2.6.8 and 6.1.1.4'
B B 0.0090 0.0039 'International Tables Vol C Tables 4.2.6.8 and 6.1.1.4'
N N 0.0311 0.0180 'International Tables Vol C Tables 4.2.6.8 and 6.1.1.4'

loop_
_geom_angle_atom_site_label_1
_geom_angle_atom_site_label_2
_geom_angle_atom_site_label_3
_geom_angle
_geom_angle_site_symmetry_1
_geom_angle_site_symmetry_3
_geom_angle_publ_flag
C1 Au1 C12 177.84(11) . . ?
C1 N1 C2 110.8(2) . . ?
C1 N1 C4 125.4(2) . . ?
C2 N1 C4 123.7(2) . . ?
C1 N2 C3 110.7(2) . . ?
C1 N2 C9 125.6(2) . . ?
C3 N2 C9 123.7(2) . . ?
N1 C1 Au1 129.4(2) . . ?
N1 C1 N2 105.2(2) . . ?
N2 C1 Au1 125.32(19) . . ?
N1 C2 C7 124.1(3) . . ?
C3 C2 N1 106.5(2) . . ?
C3 C2 C7 129.4(3) . . ?
N2 C3 C8 123.1(2) . . ?
C2 C3 N2 106.7(2) . . ?
C2 C3 C8 130.2(3) . . ?
N1 C4 H4 107.0 . . ?
N1 C4 C5 110.8(2) . . ?
N1 C4 C6 111.3(2) . . ?
C5 C4 H4 107.0 . . ?
C5 C4 C6 113.4(3) . . ?
C6 C4 H4 107.0 . . ?
C4 C5 H5A 109.5 . . ?
C4 C5 H5B 109.5 . . ?
C4 C5 H5C 109.5 . . ?
H5A C5 H5B 109.5 . . ?
H5A C5 H5C 109.5 . . ?
H5B C5 H5C 109.5 . . ?
C4 C6 H6A 109.5 . . ?
C4 C6 H6B 109.5 . . ?
C4 C6 H6C 109.5 . . ?
H6A C6 H6B 109.5 . . ?
H6A C6 H6C 109.5 . . ?
H6B C6 H6C 109.5 . . ?
C2 C7 H7A 109.5 . . ?
C2 C7 H7B 109.5 . . ?
C2 C7 H7C 109.5 . . ?
H7A C7 H7B 109.5 . . ?
H7A C7 H7C 109.5 . . ?
H7B C7 H7C 109.5 . . ?
C3 C8 H8A 109.5 . . ?
C3 C8 H8B 109.5 . . ?
C3 C8 H8C 109.5 . . ?
H8A C8 H8B 109.5 . . ?
H8A C8 H8C 109.5 . . ?
H8B C8 H8C 109.5 . . ?
N2 C9 H9 107.1 . . ?
N2 C9 C10 110.8(2) . . ?
N2 C9 C11 110.9(2) . . ?
C10 C9 H9 107.1 . . ?
C10 C9 C11 113.3(3) . . ?
C11 C9 H9 107.1 . . ?
C9 C10 H10A 109.5 . . ?
C9 C10 H10B 109.5 . . ?
C9 C10 H10C 109.5 . . ?
H10A C10 H10B 109.5 . . ?
H10A C10 H10C 109.5 . . ?
H10B C10 H10C 109.5 . . ?
C9 C11 H11A 109.5 . . ?
C9 C11 H11B 109.5 . . ?
C9 C11 H11C 109.5 . . ?
H11A C11 H11B 109.5 . . ?
H11A C11 H11C 109.5 . . ?
H11B C11 H11C 109.5 . . ?
C13 C12 Au1 119.14(17) . . ?
C13 C12 B1 59.75(17) . . ?
C13 C12 B2 107.6(2) . . ?
C13 C12 B3 108.1(2) . . ?
C13 C12 B4 60.02(16) . . ?
B1 C12 Au1 117.90(17) . . ?
B2 C12 Au1 123.46(18) . . ?
B2 C12 B1 61.42(18) . . ?
B2 C12 B4 112.5(2) . . ?
B3 C12 Au1 123.25(18) . . ?
B3 C12 B1 112.0(2) . . ?
B3 C12 B2 62.00(18) . . ?
B3 C12 B4 62.07(17) . . ?
B4 C12 Au1 117.35(17) . . ?
B4 C12 B1 111.7(2) . . ?
C12 C13 H13 119.6 . . ?
C12 C13 B1 62.05(17) . . ?
C12 C13 B4 61.80(16) . . ?
C12 C13 B5 113.3(2) . . ?
C12 C13 B6 113.6(2) . . ?
B1 C13 H13 117.1 . . ?
B1 C13 B4 115.2(2) . . ?
B1 C13 B5 115.7(2) . . ?
B4 C13 H13 117.0 . . ?
B4 C13 B5 63.45(18) . . ?
B5 C13 H13 117.4 . . ?
B6 C13 H13 117.1 . . ?
B6 C13 B1 63.31(19) . . ?
B6 C13 B4 116.2(2) . . ?
B6 C13 B5 63.24(19) . . ?
C12 B1 H1 123.0 . . ?
C12 B1 B2 58.70(17) . . ?
C12 B1 B6 106.4(2) . . ?
C12 B1 B7 106.5(2) . . ?
C13 B1 C12 58.20(16) . . ?
C13 B1 H1 125.0 . . ?
C13 B1 B2 104.3(2) . . ?
C13 B1 B6 58.25(18) . . ?
C13 B1 B7 104.3(2) . . ?
B2 B1 H1 122.2 . . ?
B2 B1 B6 108.2(2) . . ?
B2 B1 B7 60.67(19) . . ?
B6 B1 H1 121.8 . . ?
B7 B1 H1 122.5 . . ?
B7 B1 B6 59.90(18) . . ?
C12 B2 B1 59.88(17) . . ?
C12 B2 H2 123.2 . . ?
C12 B2 B3 58.85(17) . . ?
C12 B2 B7 106.8(2) . . ?
C12 B2 B8 106.3(2) . . ?
B1 B2 H2 121.5 . . ?
B1 B2 B3 108.2(2) . . ?
B1 B2 B7 59.90(18) . . ?
B1 B2 B8 108.0(2) . . ?
B3 B2 H2 121.4 . . ?
B3 B2 B7 108.6(2) . . ?
B3 B2 B8 60.41(18) . . ?
B7 B2 H2 121.7 . . ?
B7 B2 B8 60.14(18) . . ?
B8 B2 H2 122.0 . . ?
C12 B3 B2 59.16(17) . . ?
C12 B3 H3 123.2 . . ?
C12 B3 B4 59.60(16) . . ?
C12 B3 B8 106.5(2) . . ?
C12 B3 B9 106.5(2) . . ?
B2 B3 H3 121.4 . . ?
B2 B3 B4 108.2(2) . . ?
B2 B3 B8 60.38(18) . . ?
B2 B3 B9 108.2(2) . . ?
B4 B3 H3 121.4 . . ?
B4 B3 B8 108.1(2) . . ?
B4 B3 B9 60.11(17) . . ?
B8 B3 H3 122.0 . . ?
B8 B3 B9 59.76(18) . . ?
B9 B3 H3 122.0 . . ?
C12 B4 B3 58.33(16) . . ?
C12 B4 H4A 123.2 . . ?
C12 B4 B5 106.3(2) . . ?
C12 B4 B9 105.7(2) . . ?
C13 B4 C12 58.18(16) . . ?
C13 B4 B3 103.7(2) . . ?
C13 B4 H4A 125.2 . . ?
C13 B4 B5 58.35(17) . . ?
C13 B4 B9 103.5(2) . . ?
B3 B4 H4A 122.7 . . ?
B3 B4 B5 107.5(2) . . ?
B3 B4 B9 60.34(17) . . ?
B5 B4 H4A 122.0 . . ?
B9 B4 H4A 123.2 . . ?
B9 B4 B5 59.29(17) . . ?
C13 B5 B4 58.20(16) . . ?
C13 B5 H5 125.7 . . ?
C13 B5 B6 58.07(17) . . ?
C13 B5 B9 104.1(2) . . ?
C13 B5 B10 104.1(2) . . ?
B4 B5 H5 121.4 . . ?
B6 B5 B4 107.5(2) . . ?
B6 B5 H5 121.8 . . ?
B9 B5 B4 60.15(17) . . ?
B9 B5 H5 122.1 . . ?
B9 B5 B6 108.2(2) . . ?
B9 B5 B10 60.79(18) . . ?
B10 B5 B4 108.7(2) . . ?
B10 B5 H5 122.0 . . ?
B10 B5 B6 59.89(18) . . ?
C13 B6 B1 58.44(17) . . ?
C13 B6 B5 58.69(17) . . ?
C13 B6 H6 125.1 . . ?
C13 B6 B7 104.3(2) . . ?
C13 B6 B10 104.5(2) . . ?
B1 B6 B5 108.0(2) . . ?
B1 B6 H6 121.5 . . ?
B5 B6 H6 121.4 . . ?
B7 B6 B1 59.80(18) . . ?
B7 B6 B5 108.3(2) . . ?
B7 B6 H6 122.3 . . ?
B7 B6 B10 60.60(18) . . ?
B10 B6 B1 108.3(2) . . ?
B10 B6 B5 59.83(18) . . ?
B10 B6 H6 122.2 . . ?
B1 B7 B2 59.42(18) . . ?
B1 B7 B6 60.30(18) . . ?
B1 B7 H7 121.8 . . ?
B1 B7 B8 107.5(2) . . ?
B1 B7 B10 108.0(2) . . ?
B2 B7 H7 122.0 . . ?
B2 B7 B8 59.93(18) . . ?
B2 B7 B10 107.8(2) . . ?
B6 B7 B2 107.6(2) . . ?
B6 B7 H7 121.9 . . ?
B6 B7 B8 107.5(2) . . ?
B6 B7 B10 59.78(18) . . ?
B8 B7 H7 122.0 . . ?
B8 B7 B10 59.88(18) . . ?
B10 B7 H7 121.7 . . ?
B2 B8 B3 59.21(17) . . ?
B2 B8 B7 59.93(18) . . ?
B2 B8 H8 122.2 . . ?
B2 B8 B10 108.0(2) . . ?
B3 B8 B7 107.5(2) . . ?
B3 B8 H8 122.0 . . ?
B3 B8 B10 108.3(2) . . ?
B7 B8 H8 121.8 . . ?
B9 B8 B2 107.6(2) . . ?
B9 B8 B3 60.22(17) . . ?
B9 B8 B7 108.2(2) . . ?
B9 B8 H8 121.5 . . ?
B9 B8 B10 60.36(18) . . ?
B10 B8 B7 60.11(18) . . ?
B10 B8 H8 121.4 . . ?
B3 B9 H9A 121.9 . . ?
B3 B9 B10 107.9(2) . . ?
B4 B9 B3 59.54(17) . . ?
B4 B9 H9A 121.6 . . ?
B4 B9 B10 108.2(2) . . ?
B5 B9 B3 107.9(2) . . ?
B5 B9 B4 60.56(17) . . ?
B5 B9 B8 107.8(2) . . ?
B5 B9 H9A 121.7 . . ?
B5 B9 B10 59.74(17) . . ?
B8 B9 B3 60.02(18) . . ?
B8 B9 B4 107.8(2) . . ?
B8 B9 H9A 121.8 . . ?
B8 B9 B10 59.97(18) . . ?
B10 B9 H9A 121.8 . . ?
B5 B10 B6 60.28(18) . . ?
B5 B10 B7 107.8(2) . . ?
B5 B10 B8 107.4(2) . . ?
B5 B10 B9 59.47(18) . . ?
B5 B10 H10 121.9 . . ?
B6 B10 B7 59.62(18) . . ?
B6 B10 B8 107.5(2) . . ?
B6 B10 B9 107.5(2) . . ?
B6 B10 H10 121.9 . . ?
B7 B10 B9 107.6(2) . . ?
B7 B10 H10 121.8 . . ?
B8 B10 B7 60.01(18) . . ?
B8 B10 B9 59.67(17) . . ?
B8 B10 H10 122.1 . . ?
B9 B10 H10 122.2 . . ?

loop_
_geom_bond_atom_site_label_1
_geom_bond_atom_site_label_2
_geom_bond_distance
_geom_bond_site_symmetry_2
_geom_bond_publ_flag
Au1 C1 2.023(3) . ?
Au1 C12 2.045(3) . ?
N1 C1 1.348(3) . ?
N1 C2 1.392(3) . ?
N1 C4 1.487(3) . ?
N2 C1 1.355(3) . ?
N2 C3 1.388(3) . ?
N2 C9 1.484(3) . ?
C2 C3 1.353(4) . ?
C2 C7 1.493(4) . ?
C3 C8 1.496(4) . ?
C4 H4 1.0000 . ?
C4 C5 1.509(4) . ?
C4 C6 1.521(4) . ?
C5 H5A 0.9800 . ?
C5 H5B 0.9800 . ?
C5 H5C 0.9800 . ?
C6 H6A 0.9800 . ?
C6 H6B 0.9800 . ?
C6 H6C 0.9800 . ?
C7 H7A 0.9800 . ?
C7 H7B 0.9800 . ?
C7 H7C 0.9800 . ?
C8 H8A 0.9800 . ?
C8 H8B 0.9800 . ?
C8 H8C 0.9800 . ?
C9 H9 1.0000 . ?
C9 C10 1.521(4) . ?
C9 C11 1.521(4) . ?
C10 H10A 0.9800 . ?
C10 H10B 0.9800 . ?
C10 H10C 0.9800 . ?
C11 H11A 0.9800 . ?
C11 H11B 0.9800 . ?
C11 H11C 0.9800 . ?
C12 C13 1.668(4) . ?
C12 B1 1.734(4) . ?
C12 B2 1.713(4) . ?
C12 B3 1.707(4) . ?
C12 B4 1.730(4) . ?
C13 H13 1.1200 . ?
C13 B1 1.695(4) . ?
C13 B4 1.700(4) . ?
C13 B5 1.703(4) . ?
C13 B6 1.692(4) . ?
B1 H1 1.1200 . ?
B1 B2 1.760(5) . ?
B1 B6 1.777(5) . ?
B1 B7 1.769(4) . ?
B2 H2 1.1200 . ?
B2 B3 1.761(4) . ?
B2 B7 1.782(5) . ?
B2 B8 1.782(4) . ?
B3 H3 1.1200 . ?
B3 B4 1.772(4) . ?
B3 B8 1.783(4) . ?
B3 B9 1.786(4) . ?
B4 H4A 1.1200 . ?
B4 B5 1.790(4) . ?
B4 B9 1.782(4) . ?
B5 H5 1.1200 . ?
B5 B6 1.780(5) . ?
B5 B9 1.767(4) . ?
B5 B10 1.772(4) . ?
B6 H6 1.1200 . ?
B6 B7 1.770(5) . ?
B6 B10 1.773(4) . ?
B7 H7 1.1200 . ?
B7 B8 1.786(5) . ?
B7 B10 1.788(5) . ?
B8 H8 1.1200 . ?
B8 B9 1.778(4) . ?
B8 B10 1.784(4) . ?
B9 H9A 1.1200 . ?
B9 B10 1.790(5) . ?
B10 H10 1.1200 . ?

loop_
_geom_torsion_atom_site_label_1
_geom_torsion_atom_site_label_2
_geom_torsion_atom_site_label_3
_geom_torsion_atom_site_label_4
_geom_torsion
_geom_torsion_site_symmetry_1
_geom_torsion_site_symmetry_2
_geom_torsion_site_symmetry_3
_geom_torsion_site_symmetry_4
_geom_torsion_publ_flag
Au1 C12 C13 B1 -107.2(2) . . . . ?
Au1 C12 C13 B4 106.6(2) . . . . ?
Au1 C12 C13 B5 145.02(19) . . . . ?
Au1 C12 C13 B6 -145.26(19) . . . . ?
Au1 C12 B1 C13 109.2(2) . . . . ?
Au1 C12 B1 B2 -115.0(2) . . . . ?
Au1 C12 B1 B6 143.32(18) . . . . ?
Au1 C12 B1 B7 -153.95(19) . . . . ?
Au1 C12 B2 B1 106.2(2) . . . . ?
Au1 C12 B2 B3 -113.1(2) . . . . ?
Au1 C12 B2 B7 144.89(19) . . . . ?
Au1 C12 B2 B8 -152.10(19) . . . . ?
Au1 C12 B3 B2 113.5(2) . . . . ?
Au1 C12 B3 B4 -105.9(2) . . . . ?
Au1 C12 B3 B8 152.45(18) . . . . ?
Au1 C12 B3 B9 -144.93(19) . . . . ?
Au1 C12 B4 C13 -109.5(2) . . . . ?
Au1 C12 B4 B3 115.1(2) . . . . ?
Au1 C12 B4 B5 -144.00(18) . . . . ?
Au1 C12 B4 B9 154.06(18) . . . . ?
N1 C2 C3 N2 -0.8(3) . . . . ?
N1 C2 C3 C8 177.0(3) . . . . ?
C1 N1 C2 C3 1.1(3) . . . . ?
C1 N1 C2 C7 178.6(3) . . . . ?
C1 N1 C4 C5 73.6(4) . . . . ?
C1 N1 C4 C6 -53.6(4) . . . . ?
C1 N2 C3 C2 0.3(3) . . . . ?
C1 N2 C3 C8 -177.7(3) . . . . ?
C1 N2 C9 C10 62.9(3) . . . . ?
C1 N2 C9 C11 -63.8(3) . . . . ?
C2 N1 C1 Au1 177.6(2) . . . . ?
C2 N1 C1 N2 -0.9(3) . . . . ?
C2 N1 C4 C5 -106.5(3) . . . . ?
C2 N1 C4 C6 126.2(3) . . . . ?
C3 N2 C1 Au1 -178.24(19) . . . . ?
C3 N2 C1 N1 0.4(3) . . . . ?
C3 N2 C9 C10 -115.6(3) . . . . ?
C3 N2 C9 C11 117.6(3) . . . . ?
C4 N1 C1 Au1 -2.5(4) . . . . ?
C4 N1 C1 N2 179.0(2) . . . . ?
C4 N1 C2 C3 -178.7(2) . . . . ?
C4 N1 C2 C7 -1.3(4) . . . . ?
C7 C2 C3 N2 -178.1(3) . . . . ?
C7 C2 C3 C8 -0.3(5) . . . . ?
C9 N2 C1 Au1 3.0(4) . . . . ?
C9 N2 C1 N1 -178.4(2) . . . . ?
C9 N2 C3 C2 179.1(2) . . . . ?
C9 N2 C3 C8 1.1(4) . . . . ?
C12 C13 B1 B2 -37.91(19) . . . . ?
C12 C13 B1 B6 -140.8(2) . . . . ?
C12 C13 B1 B7 -100.7(2) . . . . ?
C12 C13 B4 B3 38.02(18) . . . . ?
C12 C13 B4 B5 140.4(2) . . . . ?
C12 C13 B4 B9 100.3(2) . . . . ?
C12 C13 B5 B4 -37.8(2) . . . . ?
C12 C13 B5 B6 105.7(2) . . . . ?
C12 C13 B5 B9 2.8(3) . . . . ?
C12 C13 B5 B10 65.7(3) . . . . ?
C12 C13 B6 B1 37.6(2) . . . . ?
C12 C13 B6 B5 -105.3(2) . . . . ?
C12 C13 B6 B7 -2.4(3) . . . . ?
C12 C13 B6 B10 -65.2(3) . . . . ?
C12 B1 B2 B3 -34.8(2) . . . . ?
C12 B1 B2 B7 -136.2(2) . . . . ?
C12 B1 B2 B8 -98.7(2) . . . . ?
C12 B1 B6 C13 -34.09(19) . . . . ?
C12 B1 B6 B5 -1.3(3) . . . . ?
C12 B1 B6 B7 99.8(2) . . . . ?
C12 B1 B6 B10 62.0(3) . . . . ?
C12 B1 B7 B2 38.1(2) . . . . ?
C12 B1 B7 B6 -99.7(2) . . . . ?
C12 B1 B7 B8 0.8(3) . . . . ?
C12 B1 B7 B10 -62.4(3) . . . . ?
C12 B2 B3 B4 -35.2(2) . . . . ?
C12 B2 B3 B8 -136.0(2) . . . . ?
C12 B2 B3 B9 -98.8(2) . . . . ?
C12 B2 B7 B1 -38.7(2) . . . . ?
C12 B2 B7 B6 -1.0(3) . . . . ?
C12 B2 B7 B8 99.5(2) . . . . ?
C12 B2 B7 B10 62.1(3) . . . . ?
C12 B2 B8 B3 38.2(2) . . . . ?
C12 B2 B8 B7 -100.3(2) . . . . ?
C12 B2 B8 B9 0.9(3) . . . . ?
C12 B2 B8 B10 -62.8(3) . . . . ?
C12 B3 B4 C13 -37.94(18) . . . . ?
C12 B3 B4 B5 -98.6(2) . . . . ?
C12 B3 B4 B9 -135.9(2) . . . . ?
C12 B3 B8 B2 -38.4(2) . . . . ?
C12 B3 B8 B7 -1.5(3) . . . . ?
C12 B3 B8 B9 99.9(2) . . . . ?
C12 B3 B8 B10 62.0(3) . . . . ?
C12 B3 B9 B4 38.8(2) . . . . ?
C12 B3 B9 B5 0.9(3) . . . . ?
C12 B3 B9 B8 -99.8(2) . . . . ?
C12 B3 B9 B10 -62.2(3) . . . . ?
C12 B4 B5 C13 34.39(19) . . . . ?
C12 B4 B5 B6 2.4(3) . . . . ?
C12 B4 B5 B9 -98.9(2) . . . . ?
C12 B4 B5 B10 -60.9(3) . . . . ?
C12 B4 B9 B3 -38.0(2) . . . . ?
C12 B4 B9 B5 99.9(2) . . . . ?
C12 B4 B9 B8 -1.0(3) . . . . ?
C12 B4 B9 B10 62.5(3) . . . . ?
C13 C12 B1 B2 135.8(2) . . . . ?
C13 C12 B1 B6 34.11(19) . . . . ?
C13 C12 B1 B7 96.8(2) . . . . ?
C13 C12 B2 B1 -39.2(2) . . . . ?
C13 C12 B2 B3 101.5(2) . . . . ?
C13 C12 B2 B7 -0.5(3) . . . . ?
C13 C12 B2 B8 62.6(3) . . . . ?
C13 C12 B3 B2 -100.8(2) . . . . ?
C13 C12 B3 B4 39.8(2) . . . . ?
C13 C12 B3 B8 -61.8(3) . . . . ?
C13 C12 B3 B9 0.8(3) . . . . ?
C13 C12 B4 B3 -135.3(2) . . . . ?
C13 C12 B4 B5 -34.46(19) . . . . ?
C13 C12 B4 B9 -96.4(2) . . . . ?
C13 B1 B2 C12 37.67(18) . . . . ?
C13 B1 B2 B3 2.9(3) . . . . ?
C13 B1 B2 B7 -98.5(2) . . . . ?
C13 B1 B2 B8 -61.1(3) . . . . ?
C13 B1 B6 B5 32.8(2) . . . . ?
C13 B1 B6 B7 133.9(2) . . . . ?
C13 B1 B6 B10 96.1(2) . . . . ?
C13 B1 B7 B2 98.6(2) . . . . ?
C13 B1 B7 B6 -39.2(2) . . . . ?
C13 B1 B7 B8 61.4(3) . . . . ?
C13 B1 B7 B10 -1.8(3) . . . . ?
C13 B4 B5 B6 -32.0(2) . . . . ?
C13 B4 B5 B9 -133.3(2) . . . . ?
C13 B4 B5 B10 -95.3(2) . . . . ?
C13 B4 B9 B3 -98.3(2) . . . . ?
C13 B4 B9 B5 39.6(2) . . . . ?
C13 B4 B9 B8 -61.2(3) . . . . ?
C13 B4 B9 B10 2.2(3) . . . . ?
C13 B5 B6 B1 -32.7(2) . . . . ?
C13 B5 B6 B7 -96.0(2) . . . . ?
C13 B5 B6 B10 -133.9(2) . . . . ?
C13 B5 B9 B3 -2.2(3) . . . . ?
C13 B5 B9 B4 -39.61(19) . . . . ?
C13 B5 B9 B8 61.2(3) . . . . ?
C13 B5 B9 B10 98.5(2) . . . . ?
C13 B5 B10 B6 39.1(2) . . . . ?
C13 B5 B10 B7 1.8(3) . . . . ?
C13 B5 B10 B8 -61.5(3) . . . . ?
C13 B5 B10 B9 -98.5(2) . . . . ?
C13 B6 B7 B1 39.3(2) . . . . ?
C13 B6 B7 B2 2.0(3) . . . . ?
C13 B6 B7 B8 -61.2(3) . . . . ?
C13 B6 B7 B10 -98.8(2) . . . . ?
C13 B6 B10 B5 -39.5(2) . . . . ?
C13 B6 B10 B7 98.5(2) . . . . ?
C13 B6 B10 B8 60.9(3) . . . . ?
C13 B6 B10 B9 -2.0(3) . . . . ?
B1 C12 C13 B4 -146.2(2) . . . . ?
B1 C12 C13 B5 -107.8(2) . . . . ?
B1 C12 C13 B6 -38.1(2) . . . . ?
B1 C12 B2 B3 140.7(2) . . . . ?
B1 C12 B2 B7 38.7(2) . . . . ?
B1 C12 B2 B8 101.7(2) . . . . ?
B1 C12 B3 B2 -36.9(2) . . . . ?
B1 C12 B3 B4 103.7(2) . . . . ?
B1 C12 B3 B8 2.1(3) . . . . ?
B1 C12 B3 B9 64.7(3) . . . . ?
B1 C12 B4 C13 31.1(2) . . . . ?
B1 C12 B4 B3 -104.2(2) . . . . ?
B1 C12 B4 B5 -3.4(3) . . . . ?
B1 C12 B4 B9 -65.3(3) . . . . ?
B1 C13 B4 C12 -32.9(2) . . . . ?
B1 C13 B4 B3 5.2(3) . . . . ?
B1 C13 B4 B5 107.5(2) . . . . ?
B1 C13 B4 B9 67.5(3) . . . . ?
B1 C13 B5 B4 -106.7(2) . . . . ?
B1 C13 B5 B6 36.8(2) . . . . ?
B1 C13 B5 B9 -66.1(3) . . . . ?
B1 C13 B5 B10 -3.3(3) . . . . ?
B1 C13 B6 B5 -142.9(2) . . . . ?
B1 C13 B6 B7 -40.0(2) . . . . ?
B1 C13 B6 B10 -102.8(2) . . . . ?
B1 B2 B3 C12 35.2(2) . . . . ?
B1 B2 B3 B4 0.1(3) . . . . ?
B1 B2 B3 B8 -100.8(2) . . . . ?
B1 B2 B3 B9 -63.6(3) . . . . ?
B1 B2 B7 B6 37.7(2) . . . . ?
B1 B2 B7 B8 138.2(2) . . . . ?
B1 B2 B7 B10 100.8(2) . . . . ?
B1 B2 B8 B3 101.2(2) . . . . ?
B1 B2 B8 B7 -37.4(2) . . . . ?
B1 B2 B8 B9 63.9(3) . . . . ?
B1 B2 B8 B10 0.1(3) . . . . ?
B1 B6 B7 B2 -37.3(2) . . . . ?
B1 B6 B7 B8 -100.5(2) . . . . ?
B1 B6 B7 B10 -138.1(2) . . . . ?
B1 B6 B10 B5 -100.6(2) . . . . ?
B1 B6 B10 B7 37.4(2) . . . . ?
B1 B6 B10 B8 -0.2(3) . . . . ?
B1 B6 B10 B9 -63.1(3) . . . . ?
B1 B7 B8 B2 37.0(2) . . . . ?
B1 B7 B8 B3 0.4(3) . . . . ?
B1 B7 B8 B9 -63.2(3) . . . . ?
B1 B7 B8 B10 -101.1(2) . . . . ?
B1 B7 B10 B5 0.0(3) . . . . ?
B1 B7 B10 B6 -37.6(2) . . . . ?
B1 B7 B10 B8 100.2(2) . . . . ?
B1 B7 B10 B9 62.8(3) . . . . ?
B2 C12 C13 B1 39.9(2) . . . . ?
B2 C12 C13 B4 -106.3(2) . . . . ?
B2 C12 C13 B5 -67.9(3) . . . . ?
B2 C12 C13 B6 1.8(3) . . . . ?
B2 C12 B1 C13 -135.8(2) . . . . ?
B2 C12 B1 B6 -101.7(2) . . . . ?
B2 C12 B1 B7 -39.0(2) . . . . ?
B2 C12 B3 B4 140.6(2) . . . . ?
B2 C12 B3 B8 39.0(2) . . . . ?
B2 C12 B3 B9 101.6(2) . . . . ?
B2 C12 B4 C13 98.0(2) . . . . ?
B2 C12 B4 B3 -37.3(2) . . . . ?
B2 C12 B4 B5 63.6(3) . . . . ?
B2 C12 B4 B9 1.6(3) . . . . ?
B2 B1 B6 C13 -95.9(2) . . . . ?
B2 B1 B6 B5 -63.0(3) . . . . ?
B2 B1 B6 B7 38.1(2) . . . . ?
B2 B1 B6 B10 0.3(3) . . . . ?
B2 B1 B7 B6 -137.8(2) . . . . ?
B2 B1 B7 B8 -37.2(2) . . . . ?
B2 B1 B7 B10 -100.4(2) . . . . ?
B2 B3 B4 C12 35.0(2) . . . . ?
B2 B3 B4 C13 -3.0(3) . . . . ?
B2 B3 B4 B5 -63.7(3) . . . . ?
B2 B3 B4 B9 -100.9(2) . . . . ?
B2 B3 B8 B7 36.9(2) . . . . ?
B2 B3 B8 B9 138.3(2) . . . . ?
B2 B3 B8 B10 100.4(2) . . . . ?
B2 B3 B9 B4 101.0(2) . . . . ?
B2 B3 B9 B5 63.2(3) . . . . ?
B2 B3 B9 B8 -37.5(2) . . . . ?
B2 B3 B9 B10 0.0(3) . . . . ?
B2 B7 B8 B3 -36.6(2) . . . . ?
B2 B7 B8 B9 -100.2(2) . . . . ?
B2 B7 B8 B10 -138.1(2) . . . . ?
B2 B7 B10 B5 -62.8(3) . . . . ?
B2 B7 B10 B6 -100.4(2) . . . . ?
B2 B7 B10 B8 37.4(2) . . . . ?
B2 B7 B10 B9 0.0(3) . . . . ?
B2 B8 B9 B3 36.9(2) . . . . ?
B2 B8 B9 B4 0.0(3) . . . . ?
B2 B8 B9 B5 -63.9(3) . . . . ?
B2 B8 B9 B10 -101.1(2) . . . . ?
B2 B8 B10 B5 63.5(3) . . . . ?
B2 B8 B10 B6 0.0(3) . . . . ?
B2 B8 B10 B7 -37.4(2) . . . . ?
B2 B8 B10 B9 100.4(2) . . . . ?
B3 C12 C13 B1 105.5(2) . . . . ?
B3 C12 C13 B4 -40.8(2) . . . . ?
B3 C12 C13 B5 -2.4(3) . . . . ?
B3 C12 C13 B6 67.4(3) . . . . ?
B3 C12 B1 C13 -98.7(2) . . . . ?
B3 C12 B1 B2 37.1(2) . . . . ?
B3 C12 B1 B6 -64.6(3) . . . . ?
B3 C12 B1 B7 -1.9(3) . . . . ?
B3 C12 B2 B1 -140.7(2) . . . . ?
B3 C12 B2 B7 -102.0(2) . . . . ?
B3 C12 B2 B8 -39.0(2) . . . . ?
B3 C12 B4 C13 135.3(2) . . . . ?
B3 C12 B4 B5 100.9(2) . . . . ?
B3 C12 B4 B9 38.9(2) . . . . ?
B3 B2 B7 B1 -100.8(2) . . . . ?
B3 B2 B7 B6 -63.0(3) . . . . ?
B3 B2 B7 B8 37.4(2) . . . . ?
B3 B2 B7 B10 0.1(3) . . . . ?
B3 B2 B8 B7 -138.5(2) . . . . ?
B3 B2 B8 B9 -37.3(2) . . . . ?
B3 B2 B8 B10 -101.0(2) . . . . ?
B3 B4 B5 C13 95.6(2) . . . . ?
B3 B4 B5 B6 63.7(3) . . . . ?
B3 B4 B5 B9 -37.7(2) . . . . ?
B3 B4 B5 B10 0.3(3) . . . . ?
B3 B4 B9 B5 137.8(2) . . . . ?
B3 B4 B9 B8 37.0(2) . . . . ?
B3 B4 B9 B10 100.4(2) . . . . ?
B3 B8 B9 B4 -36.8(2) . . . . ?
B3 B8 B9 B5 -100.8(2) . . . . ?
B3 B8 B9 B10 -137.9(2) . . . . ?
B3 B8 B10 B5 0.9(3) . . . . ?
B3 B8 B10 B6 -62.6(3) . . . . ?
B3 B8 B10 B7 -100.1(2) . . . . ?
B3 B8 B10 B9 37.8(2) . . . . ?
B3 B9 B10 B5 100.7(2) . . . . ?
B3 B9 B10 B6 62.8(3) . . . . ?
B3 B9 B10 B7 0.0(3) . . . . ?
B3 B9 B10 B8 -37.6(2) . . . . ?
B4 C12 C13 B1 146.2(2) . . . . ?
B4 C12 C13 B5 38.4(2) . . . . ?
B4 C12 C13 B6 108.2(2) . . . . ?
B4 C12 B1 C13 -31.2(2) . . . . ?
B4 C12 B1 B2 104.6(2) . . . . ?
B4 C12 B1 B6 2.9(3) . . . . ?
B4 C12 B1 B7 65.6(3) . . . . ?
B4 C12 B2 B1 -103.3(2) . . . . ?
B4 C12 B2 B3 37.4(2) . . . . ?
B4 C12 B2 B7 -64.6(3) . . . . ?
B4 C12 B2 B8 -1.6(3) . . . . ?
B4 C12 B3 B2 -140.6(2) . . . . ?
B4 C12 B3 B8 -101.6(2) . . . . ?
B4 C12 B3 B9 -39.0(2) . . . . ?
B4 C13 B1 C12 32.8(2) . . . . ?
B4 C13 B1 B2 -5.1(3) . . . . ?
B4 C13 B1 B6 -108.0(2) . . . . ?
B4 C13 B1 B7 -68.0(3) . . . . ?
B4 C13 B5 B6 143.5(2) . . . . ?
B4 C13 B5 B9 40.6(2) . . . . ?
B4 C13 B5 B10 103.5(2) . . . . ?
B4 C13 B6 B1 106.5(3) . . . . ?
B4 C13 B6 B5 -36.4(2) . . . . ?
B4 C13 B6 B7 66.5(3) . . . . ?
B4 C13 B6 B10 3.7(3) . . . . ?
B4 B3 B8 B2 -101.1(2) . . . . ?
B4 B3 B8 B7 -64.2(3) . . . . ?
B4 B3 B8 B9 37.1(2) . . . . ?
B4 B3 B8 B10 -0.7(3) . . . . ?
B4 B3 B9 B5 -37.9(2) . . . . ?
B4 B3 B9 B8 -138.6(2) . . . . ?
B4 B3 B9 B10 -101.0(2) . . . . ?
B4 B5 B6 C13 32.0(2) . . . . ?
B4 B5 B6 B1 -0.7(3) . . . . ?
B4 B5 B6 B7 -64.0(3) . . . . ?
B4 B5 B6 B10 -101.8(2) . . . . ?
B4 B5 B9 B3 37.4(2) . . . . ?
B4 B5 B9 B8 100.8(2) . . . . ?
B4 B5 B9 B10 138.1(2) . . . . ?
B4 B5 B10 B6 99.9(2) . . . . ?
B4 B5 B10 B7 62.6(3) . . . . ?
B4 B5 B10 B8 -0.7(3) . . . . ?
B4 B5 B10 B9 -37.7(2) . . . . ?
B4 B9 B10 B5 37.8(2) . . . . ?
B4 B9 B10 B6 -0.1(3) . . . . ?
B4 B9 B10 B7 -63.0(3) . . . . ?
B4 B9 B10 B8 -100.5(2) . . . . ?
B5 C13 B1 C12 104.0(2) . . . . ?
B5 C13 B1 B2 66.1(3) . . . . ?
B5 C13 B1 B6 -36.8(2) . . . . ?
B5 C13 B1 B7 3.3(3) . . . . ?
B5 C13 B4 C12 -140.4(2) . . . . ?
B5 C13 B4 B3 -102.3(2) . . . . ?
B5 C13 B4 B9 -40.05(19) . . . . ?
B5 C13 B6 B1 142.9(2) . . . . ?
B5 C13 B6 B7 102.9(2) . . . . ?
B5 C13 B6 B10 40.1(2) . . . . ?
B5 B4 B9 B3 -137.8(2) . . . . ?
B5 B4 B9 B8 -100.8(2) . . . . ?
B5 B4 B9 B10 -37.4(2) . . . . ?
B5 B6 B7 B1 100.6(2) . . . . ?
B5 B6 B7 B2 63.2(3) . . . . ?
B5 B6 B7 B8 0.1(3) . . . . ?
B5 B6 B7 B10 -37.5(2) . . . . ?
B5 B6 B10 B7 138.0(2) . . . . ?
B5 B6 B10 B8 100.4(2) . . . . ?
B5 B6 B10 B9 37.5(2) . . . . ?
B5 B9 B10 B6 -37.9(2) . . . . ?
B5 B9 B10 B7 -100.7(2) . . . . ?
B5 B9 B10 B8 -138.3(2) . . . . ?
B6 C13 B1 C12 140.8(2) . . . . ?
B6 C13 B1 B2 102.8(2) . . . . ?
B6 C13 B1 B7 40.0(2) . . . . ?
B6 C13 B4 C12 -104.1(2) . . . . ?
B6 C13 B4 B3 -66.1(3) . . . . ?
B6 C13 B4 B5 36.3(2) . . . . ?
B6 C13 B4 B9 -3.8(3) . . . . ?
B6 C13 B5 B4 -143.5(2) . . . . ?
B6 C13 B5 B9 -102.9(2) . . . . ?
B6 C13 B5 B10 -40.0(2) . . . . ?
B6 B1 B2 C12 98.5(2) . . . . ?
B6 B1 B2 B3 63.7(3) . . . . ?
B6 B1 B2 B7 -37.7(2) . . . . ?
B6 B1 B2 B8 -0.3(3) . . . . ?
B6 B1 B7 B2 137.8(2) . . . . ?
B6 B1 B7 B8 100.6(2) . . . . ?
B6 B1 B7 B10 37.4(2) . . . . ?
B6 B5 B9 B3 -62.7(3) . . . . ?
B6 B5 B9 B4 -100.2(2) . . . . ?
B6 B5 B9 B8 0.7(3) . . . . ?
B6 B5 B9 B10 37.9(2) . . . . ?
B6 B5 B10 B7 -37.3(2) . . . . ?
B6 B5 B10 B8 -100.6(2) . . . . ?
B6 B5 B10 B9 -137.6(2) . . . . ?
B6 B7 B8 B2 100.6(2) . . . . ?
B6 B7 B8 B3 64.0(3) . . . . ?
B6 B7 B8 B9 0.4(3) . . . . ?
B6 B7 B8 B10 -37.5(2) . . . . ?
B6 B7 B10 B5 37.6(2) . . . . ?
B6 B7 B10 B8 137.8(2) . . . . ?
B6 B7 B10 B9 100.3(2) . . . . ?
B7 B1 B2 C12 136.2(2) . . . . ?
B7 B1 B2 B3 101.4(2) . . . . ?
B7 B1 B2 B8 37.5(2) . . . . ?
B7 B1 B6 C13 -133.9(2) . . . . ?
B7 B1 B6 B5 -101.1(2) . . . . ?
B7 B1 B6 B10 -37.8(2) . . . . ?
B7 B2 B3 C12 98.7(2) . . . . ?
B7 B2 B3 B4 63.6(3) . . . . ?
B7 B2 B3 B8 -37.3(2) . . . . ?
B7 B2 B3 B9 -0.1(3) . . . . ?
B7 B2 B8 B3 138.5(2) . . . . ?
B7 B2 B8 B9 101.2(2) . . . . ?
B7 B2 B8 B10 37.5(2) . . . . ?
B7 B6 B10 B5 -138.0(2) . . . . ?
B7 B6 B10 B8 -37.6(2) . . . . ?
B7 B6 B10 B9 -100.5(2) . . . . ?
B7 B8 B9 B3 100.2(2) . . . . ?
B7 B8 B9 B4 63.3(3) . . . . ?
B7 B8 B9 B5 -0.6(3) . . . . ?
B7 B8 B9 B10 -37.8(2) . . . . ?
B7 B8 B10 B5 101.0(2) . . . . ?
B7 B8 B10 B6 37.4(2) . . . . ?
B7 B8 B10 B9 137.9(2) . . . . ?
B8 B2 B3 C12 136.0(2) . . . . ?
B8 B2 B3 B4 100.9(2) . . . . ?
B8 B2 B3 B9 37.2(2) . . . . ?
B8 B2 B7 B1 -138.2(2) . . . . ?
B8 B2 B7 B6 -100.4(2) . . . . ?
B8 B2 B7 B10 -37.4(2) . . . . ?
B8 B3 B4 C12 98.9(2) . . . . ?
B8 B3 B4 C13 61.0(3) . . . . ?
B8 B3 B4 B5 0.3(3) . . . . ?
B8 B3 B4 B9 -37.0(2) . . . . ?
B8 B3 B9 B4 138.6(2) . . . . ?
B8 B3 B9 B5 100.7(2) . . . . ?
B8 B3 B9 B10 37.6(2) . . . . ?
B8 B7 B10 B5 -100.2(2) . . . . ?
B8 B7 B10 B6 -137.8(2) . . . . ?
B8 B7 B10 B9 -37.4(2) . . . . ?
B8 B9 B10 B5 138.3(2) . . . . ?
B8 B9 B10 B6 100.4(2) . . . . ?
B8 B9 B10 B7 37.6(2) . . . . ?
B9 B3 B4 C12 135.9(2) . . . . ?
B9 B3 B4 C13 97.9(2) . . . . ?
B9 B3 B4 B5 37.2(2) . . . . ?
B9 B3 B8 B2 -138.3(2) . . . . ?
B9 B3 B8 B7 -101.4(2) . . . . ?
B9 B3 B8 B10 -37.8(2) . . . . ?
B9 B4 B5 C13 133.3(2) . . . . ?
B9 B4 B5 B6 101.4(2) . . . . ?
B9 B4 B5 B10 38.0(2) . . . . ?
B9 B5 B6 C13 95.6(2) . . . . ?
B9 B5 B6 B1 62.8(3) . . . . ?
B9 B5 B6 B7 -0.4(3) . . . . ?
B9 B5 B6 B10 -38.3(2) . . . . ?
B9 B5 B10 B6 137.6(2) . . . . ?
B9 B5 B10 B7 100.3(2) . . . . ?
B9 B5 B10 B8 37.0(2) . . . . ?
B9 B8 B10 B5 -36.9(2) . . . . ?
B9 B8 B10 B6 -100.4(2) . . . . ?
B9 B8 B10 B7 -137.9(2) . . . . ?
B10 B5 B6 C13 133.9(2) . . . . ?
B10 B5 B6 B1 101.1(2) . . . . ?
B10 B5 B6 B7 37.9(2) . . . . ?
B10 B5 B9 B3 -100.6(2) . . . . ?
B10 B5 B9 B4 -138.1(2) . . . . ?
B10 B5 B9 B8 -37.2(2) . . . . ?
B10 B6 B7 B1 138.1(2) . . . . ?
B10 B6 B7 B2 100.8(2) . . . . ?
B10 B6 B7 B8 37.6(2) . . . . ?
B10 B7 B8 B2 138.1(2) . . . . ?
B10 B7 B8 B3 101.5(2) . . . . ?
B10 B7 B8 B9 37.9(2) . . . . ?
B10 B8 B9 B3 137.9(2) . . . . ?
B10 B8 B9 B4 101.1(2) . . . . ?
B10 B8 B9 B5 37.1(2) . . . . ?
